data_7120961
loop_
_publ_author_name
'Zheng, Long-Sheng'
'F\'erard, Charl\`ene'
'Phansavath, Phannarath'
'Ratovelomanana-Vidal, Virginie'

_publ_section_title
;
 Rhodium-mediated asymmetric transfer hydrogenation: a diastereo- and
 enantioselective synthesis of syn-\a-amido \b-hydroxy esters.
;
_journal_issue 3
_journal_name_full 'Chemical communications (Cambridge, England)'
_journal_page_first 283
_journal_page_last 286
_journal_paper_doi 10.1039/c7cc08231b
_journal_volume 54
_journal_year 2018
_chemical_formula_moiety 'C18 H19 N O4'
_chemical_formula_sum 'C18 H19 N O4'
_chemical_formula_weight 313.34
_space_group_crystal_system triclinic
_space_group_IT_number 2
_space_group_name_Hall '-P 1'
_space_group_name_H-M_alt 'P -1'
_symmetry_space_group_name_Hall '-P 1'
_symmetry_space_group_name_H-M 'P -1'
_atom_sites_solution_hydrogens geom
_atom_sites_solution_primary dual
_atom_sites_solution_secondary difmap
_audit_creation_method SHELXL-2014/7
_audit_update_record
;
2017-10-23 deposited with the CCDC.
2017-12-05 downloaded from the CCDC.
;
_cell_angle_alpha 96.459(2)
_cell_angle_beta 109.369(2)
_cell_angle_gamma 103.883(2)
_cell_formula_units_Z 4
_cell_length_a 9.8925(4)
_cell_length_b 12.4541(5)
_cell_length_c 14.3675(6)
_cell_measurement_reflns_used 9803
_cell_measurement_temperature 200(1)
_cell_measurement_theta_max 66.54
_cell_measurement_theta_min 3.34
_cell_volume 1585.09(12)
_computing_cell_refinement 'Bruker SAINT'
_computing_data_collection 'Bruker APEX2'
_computing_data_reduction 'Bruker SAINT'
_computing_molecular_graphics 'SXGRAPH (Farrugia, 2012)'
_computing_publication_material 'WinGX publication routines (Farrugia, 2012)'
_computing_structure_refinement 'SHELXL-2014/7 (Sheldrick, 2014)'
_computing_structure_solution 'SHELXT-2014/5 (Sheldrick, 2014)'
_diffrn_ambient_temperature 200(1)
_diffrn_detector_area_resol_mean 8.3333
_diffrn_measured_fraction_theta_full 0.995
_diffrn_measured_fraction_theta_max 0.994
_diffrn_measurement_device_type 'Bruker APEX-II CCD'
_diffrn_measurement_method '\f and \w scans'
_diffrn_radiation_source micro-source
_diffrn_radiation_type CuK\a
_diffrn_radiation_wavelength 1.54178
_diffrn_reflns_av_R_equivalents 0.0463
_diffrn_reflns_av_unetI/netI 0.0363
_diffrn_reflns_Laue_measured_fraction_full 0.995
_diffrn_reflns_Laue_measured_fraction_max 0.994
_diffrn_reflns_limit_h_max 11
_diffrn_reflns_limit_h_min -11
_diffrn_reflns_limit_k_max 14
_diffrn_reflns_limit_k_min -14
_diffrn_reflns_limit_l_max 17
_diffrn_reflns_limit_l_min -17
_diffrn_reflns_number 26459
_diffrn_reflns_point_group_measured_fraction_full 0.995
_diffrn_reflns_point_group_measured_fraction_max 0.994
_diffrn_reflns_theta_full 66.500
_diffrn_reflns_theta_max 66.624
_diffrn_reflns_theta_min 4.841
_exptl_absorpt_coefficient_mu 0.762
_exptl_absorpt_correction_T_max 0.954
_exptl_absorpt_correction_T_min 0.805
_exptl_absorpt_correction_type multi-scan
_exptl_absorpt_process_details
; 
R.H. Blessing, Acta Cryst. (1995), A51, 33-38
;
_exptl_crystal_colour colourless
_exptl_crystal_density_diffrn 1.313
_exptl_crystal_density_method 'not measured'
_exptl_crystal_description fragment
_exptl_crystal_F_000 664
_exptl_crystal_size_max 0.35
_exptl_crystal_size_mid 0.2
_exptl_crystal_size_min 0.1
_refine_diff_density_max 0.172
_refine_diff_density_min -0.226
_refine_diff_density_rms 0.044
_refine_ls_extinction_method none
_refine_ls_goodness_of_fit_ref 1.039
_refine_ls_hydrogen_treatment constr
_refine_ls_matrix_type full
_refine_ls_number_parameters 420
_refine_ls_number_reflns 5569
_refine_ls_number_restraints 0
_refine_ls_restrained_S_all 1.039
_refine_ls_R_factor_all 0.0384
_refine_ls_R_factor_gt 0.0374
_refine_ls_shift/su_max 0.001
_refine_ls_shift/su_mean 0.000
_refine_ls_structure_factor_coef Fsqd
_refine_ls_weighting_details 'w=1/[\s^2^(Fo^2^)+(0.0404P)^2^+0.4959P] where P=(Fo^2^+2Fc^2^)/3'
_refine_ls_weighting_scheme calc
_refine_ls_wR_factor_gt 0.0956
_refine_ls_wR_factor_ref 0.0964
_reflns_number_gt 5339
_reflns_number_total 5569
_reflns_threshold_expression 'I > 2\s(I)'
_cod_data_source_file c7cc08231b2.cif
_cod_data_source_block lz321
_cod_depositor_comments 'Adding full bibliography for 7120961--7120963.cif.'
_cod_original_cell_volume 1585.09(11)
_cod_database_code 7120961
_shelx_shelxl_version_number 2014/7
_shelx_space_group_comment
;
The symmetry employed for this shelxl refinement is uniquely defined
by the following loop, which should always be used as a source of
symmetry information in preference to the above space-group names.
They are only intended as comments.
;

loop_
_space_group_symop_operation_xyz
'x, y, z'
'-x, -y, -z'

loop_
_atom_site_label
_atom_site_type_symbol
_atom_site_fract_x
_atom_site_fract_y
_atom_site_fract_z
_atom_site_U_iso_or_equiv
_atom_site_adp_type
_atom_site_occupancy
_atom_site_site_symmetry_order
_atom_site_calc_flag
_atom_site_refinement_flags_posn
_atom_site_refinement_flags_adp
_atom_site_refinement_flags_occupancy
O1 O 0.22093(10) -0.10953(7) 0.20549(7) 0.0307(2) Uani 1 1 d . . .
H1A H 0.1908 -0.1385 0.2478 0.046 Uiso 1 1 calc R U .
O2 O 0.12614(10) -0.08039(8) -0.02949(6) 0.0351(2) Uani 1 1 d . . .
O3 O 0.36557(10) -0.07168(8) 0.05279(7) 0.0359(2) Uani 1 1 d . . .
O4 O 0.44645(10) 0.25483(7) 0.14163(8) 0.0381(2) Uani 1 1 d . . .
O5 O 0.73716(9) 0.39834(7) 0.23486(7) 0.0335(2) Uani 1 1 d . . .
H5 H 0.6439 0.3702 0.2160 0.050 Uiso 1 1 calc R U .
O6 O 1.06878(11) 0.42888(8) 0.41398(6) 0.0355(2) Uani 1 1 d . . .
O7 O 1.04808(10) 0.42606(8) 0.25360(6) 0.0339(2) Uani 1 1 d . . .
O8 O 1.14998(12) 0.75216(8) 0.33304(7) 0.0417(2) Uani 1 1 d . . .
N1 N 0.21231(11) 0.13981(8) 0.09547(7) 0.0248(2) Uani 1 1 d . . .
H1B H 0.1157 0.1326 0.0714 0.030 Uiso 1 1 calc R U .
N2 N 1.02262(11) 0.64601(8) 0.41090(7) 0.0257(2) Uani 1 1 d . . .
H2A H 0.9984 0.6429 0.4644 0.031 Uiso 1 1 calc R U .
C1 C 0.17102(13) -0.01195(9) 0.18974(9) 0.0243(2) Uani 1 1 d . . .
H1C H 0.0629 -0.0381 0.1441 0.029 Uiso 1 1 calc R U .
C2 C 0.26292(12) 0.04680(9) 0.13221(8) 0.0227(2) Uani 1 1 d . . .
H2B H 0.3713 0.0756 0.1773 0.027 Uiso 1 1 calc R U .
C3 C 0.24256(13) -0.04183(10) 0.04280(9) 0.0245(2) Uani 1 1 d . . .
C4 C 0.3512(2) -0.16273(16) -0.02546(13) 0.0593(5) Uani 1 1 d . . .
H4A H 0.2778 -0.2316 -0.0257 0.089 Uiso 1 1 calc R U .
H4B H 0.4486 -0.1765 -0.0124 0.089 Uiso 1 1 calc R U .
H4C H 0.3174 -0.1417 -0.0912 0.089 Uiso 1 1 calc R U .
C5 C 0.18540(13) 0.05989(10) 0.28652(9) 0.0254(2) Uani 1 1 d . . .
C6 C 0.31813(14) 0.14310(10) 0.34681(9) 0.0301(3) Uani 1 1 d . . .
H6 H 0.4002 0.1584 0.3249 0.036 Uiso 1 1 calc R U .
C7 C 0.33240(17) 0.20389(11) 0.43818(10) 0.0376(3) Uani 1 1 d . . .
H7 H 0.4239 0.2600 0.4787 0.045 Uiso 1 1 calc R U .
C8 C 0.21339(18) 0.18279(12) 0.47024(10) 0.0415(3) Uani 1 1 d . . .
H8 H 0.2222 0.2250 0.5324 0.050 Uiso 1 1 calc R U .
C9 C 0.08181(17) 0.10013(12) 0.41159(11) 0.0404(3) Uani 1 1 d . . .
H9 H 0.0007 0.0856 0.4344 0.048 Uiso 1 1 calc R U .
C10 C 0.06481(15) 0.03730(11) 0.31958(10) 0.0321(3) Uani 1 1 d . . .
C11 C -0.08053(16) -0.05379(13) 0.25962(13) 0.0461(4) Uani 1 1 d . . .
H11A H -0.1439 -0.0641 0.2998 0.069 Uiso 1 1 calc R U .
H11B H -0.0595 -0.1249 0.2427 0.069 Uiso 1 1 calc R U .
H11C H -0.1327 -0.0316 0.1974 0.069 Uiso 1 1 calc R U .
C12 C 0.31072(13) 0.23706(9) 0.09753(8) 0.0245(2) Uani 1 1 d . . .
C13 C 0.24894(13) 0.32124(10) 0.04398(8) 0.0261(2) Uani 1 1 d . . .
C14 C 0.09967(14) 0.29854(11) -0.01871(10) 0.0328(3) Uani 1 1 d . . .
H14 H 0.0310 0.2264 -0.0289 0.039 Uiso 1 1 calc R U .
C15 C 0.05016(16) 0.38028(12) -0.06655(10) 0.0387(3) Uani 1 1 d . . .
H15 H -0.0523 0.3641 -0.1088 0.046 Uiso 1 1 calc R U .
C16 C 0.14921(18) 0.48492(12) -0.05294(10) 0.0420(3) Uani 1 1 d . . .
H16 H 0.1151 0.5413 -0.0850 0.050 Uiso 1 1 calc R U .
C17 C 0.29788(19) 0.50725(12) 0.00748(11) 0.0503(4) Uani 1 1 d . . .
H17 H 0.3666 0.5789 0.0161 0.060 Uiso 1 1 calc R U .
C18 C 0.34796(17) 0.42648(11) 0.05570(10) 0.0408(3) Uani 1 1 d . . .
H18 H 0.4508 0.4430 0.0972 0.049 Uiso 1 1 calc R U .
C19 C 0.78621(13) 0.49632(10) 0.31329(9) 0.0267(3) Uani 1 1 d . . .
H19 H 0.7891 0.4708 0.3773 0.032 Uiso 1 1 calc R U .
C20 C 0.94772(12) 0.55332(9) 0.32393(8) 0.0238(2) Uani 1 1 d . . .
H20 H 0.9475 0.5817 0.2615 0.029 Uiso 1 1 calc R U .
C21 C 1.02917(12) 0.46315(10) 0.33679(8) 0.0247(2) Uani 1 1 d . . .
C22 C 1.1030(2) 0.32812(14) 0.25214(12) 0.0494(4) Uani 1 1 d . . .
H22A H 1.1127 0.3082 0.1872 0.074 Uiso 0.5 1 calc R U P
H22B H 1.2012 0.3457 0.3067 0.074 Uiso 0.5 1 calc R U P
H22C H 1.0323 0.2642 0.2616 0.074 Uiso 0.5 1 calc R U P
H22D H 1.1182 0.3039 0.3165 0.074 Uiso 0.5 1 calc R U P
H22E H 1.0296 0.2664 0.1969 0.074 Uiso 0.5 1 calc R U P
H22F H 1.1985 0.3479 0.2421 0.074 Uiso 0.5 1 calc R U P
C23 C 0.68199(13) 0.56971(10) 0.29215(9) 0.0297(3) Uani 1 1 d . . .
C24 C 0.69699(15) 0.65247(11) 0.23554(11) 0.0382(3) Uani 1 1 d . . .
H24 H 0.7767 0.6657 0.2113 0.046 Uiso 1 1 calc R U .
C25 C 0.59662(17) 0.71579(12) 0.21420(14) 0.0523(4) Uani 1 1 d . . .
H25 H 0.6085 0.7724 0.1760 0.063 Uiso 1 1 calc R U .
C26 C 0.48031(17) 0.69675(14) 0.24821(14) 0.0591(5) Uani 1 1 d . . .
H26 H 0.4119 0.7402 0.2338 0.071 Uiso 1 1 calc R U .
C27 C 0.46344(17) 0.61432(15) 0.30330(13) 0.0537(4) Uani 1 1 d . . .
H27 H 0.3820 0.6011 0.3258 0.064 Uiso 1 1 calc R U .
C28 C 0.56292(15) 0.54969(12) 0.32694(11) 0.0401(3) Uani 1 1 d . . .
C29 C 0.53954(19) 0.45900(16) 0.38645(13) 0.0563(4) Uani 1 1 d . . .
H29A H 0.4489 0.4555 0.4012 0.084 Uiso 1 1 calc R U .
H29B H 0.6264 0.4769 0.4498 0.084 Uiso 1 1 calc R U .
H29C H 0.5282 0.3857 0.3469 0.084 Uiso 1 1 calc R U .
C30 C 1.12895(13) 0.73706(10) 0.41102(9) 0.0248(2) Uani 1 1 d . . .
C31 C 1.21983(13) 0.81805(9) 0.50965(9) 0.0245(2) Uani 1 1 d . . .
C32 C 1.30269(15) 0.92526(11) 0.50874(10) 0.0343(3) Uani 1 1 d . . .
H32 H 1.3008 0.9449 0.4464 0.041 Uiso 1 1 calc R U .
C33 C 1.38751(16) 1.00304(11) 0.59804(11) 0.0391(3) Uani 1 1 d . . .
H33 H 1.4431 1.0762 0.5968 0.047 Uiso 1 1 calc R U .
C34 C 1.39196(15) 0.97521(11) 0.68883(10) 0.0361(3) Uani 1 1 d . . .
H34 H 1.4488 1.0295 0.7500 0.043 Uiso 1 1 calc R U .
C35 C 1.31360(16) 0.86816(12) 0.69061(10) 0.0376(3) Uani 1 1 d . . .
H35 H 1.3189 0.8482 0.7533 0.045 Uiso 1 1 calc R U .
C36 C 1.22767(14) 0.79005(11) 0.60178(9) 0.0315(3) Uani 1 1 d . . .
H36 H 1.1735 0.7167 0.6036 0.038 Uiso 1 1 calc R U .

loop_
_atom_site_aniso_label
_atom_site_aniso_U_11
_atom_site_aniso_U_22
_atom_site_aniso_U_33
_atom_site_aniso_U_23
_atom_site_aniso_U_13
_atom_site_aniso_U_12
O1 0.0454(5) 0.0232(4) 0.0336(5) 0.0115(4) 0.0236(4) 0.0130(4)
O2 0.0326(5) 0.0372(5) 0.0278(5) 0.0005(4) 0.0058(4) 0.0071(4)
O3 0.0361(5) 0.0447(5) 0.0326(5) 0.0059(4) 0.0154(4) 0.0194(4)
O4 0.0232(4) 0.0301(5) 0.0534(6) 0.0122(4) 0.0072(4) 0.0027(4)
O5 0.0257(4) 0.0233(4) 0.0429(5) -0.0037(4) 0.0093(4) 0.0016(3)
O6 0.0450(5) 0.0400(5) 0.0268(5) 0.0138(4) 0.0138(4) 0.0180(4)
O7 0.0429(5) 0.0414(5) 0.0271(4) 0.0109(4) 0.0166(4) 0.0228(4)
O8 0.0555(6) 0.0334(5) 0.0284(5) 0.0058(4) 0.0198(4) -0.0063(4)
N1 0.0206(5) 0.0226(5) 0.0291(5) 0.0076(4) 0.0067(4) 0.0051(4)
N2 0.0284(5) 0.0247(5) 0.0211(5) 0.0032(4) 0.0106(4) 0.0015(4)
C1 0.0244(6) 0.0216(5) 0.0266(6) 0.0062(5) 0.0100(5) 0.0052(4)
C2 0.0209(5) 0.0223(5) 0.0234(5) 0.0062(4) 0.0066(4) 0.0052(4)
C3 0.0262(6) 0.0245(6) 0.0250(6) 0.0101(5) 0.0115(5) 0.0064(5)
C4 0.0778(12) 0.0695(11) 0.0468(9) 0.0035(8) 0.0303(9) 0.0443(10)
C5 0.0307(6) 0.0234(6) 0.0259(6) 0.0093(5) 0.0116(5) 0.0112(5)
C6 0.0350(7) 0.0261(6) 0.0292(6) 0.0069(5) 0.0121(5) 0.0085(5)
C7 0.0499(8) 0.0287(6) 0.0298(7) 0.0039(5) 0.0099(6) 0.0117(6)
C8 0.0654(10) 0.0379(7) 0.0302(7) 0.0076(6) 0.0212(7) 0.0264(7)
C9 0.0531(8) 0.0448(8) 0.0423(8) 0.0159(6) 0.0309(7) 0.0265(7)
C10 0.0360(7) 0.0315(6) 0.0373(7) 0.0120(5) 0.0187(6) 0.0155(5)
C11 0.0362(7) 0.0481(8) 0.0588(9) 0.0080(7) 0.0283(7) 0.0071(6)
C12 0.0251(6) 0.0226(6) 0.0238(6) 0.0024(5) 0.0093(5) 0.0043(4)
C13 0.0324(6) 0.0230(6) 0.0221(5) 0.0041(5) 0.0104(5) 0.0067(5)
C14 0.0331(7) 0.0293(6) 0.0340(7) 0.0100(5) 0.0105(5) 0.0069(5)
C15 0.0419(7) 0.0421(7) 0.0331(7) 0.0136(6) 0.0095(6) 0.0178(6)
C16 0.0668(10) 0.0309(7) 0.0273(6) 0.0101(5) 0.0115(6) 0.0193(7)
C17 0.0654(10) 0.0250(7) 0.0400(8) 0.0111(6) 0.0022(7) -0.0006(6)
C18 0.0422(8) 0.0287(7) 0.0358(7) 0.0093(6) 0.0018(6) -0.0006(6)
C19 0.0263(6) 0.0227(5) 0.0280(6) 0.0036(5) 0.0103(5) 0.0024(5)
C20 0.0254(6) 0.0224(5) 0.0209(5) 0.0045(4) 0.0079(4) 0.0033(4)
C21 0.0231(6) 0.0252(6) 0.0227(6) 0.0057(5) 0.0078(4) 0.0021(4)
C22 0.0658(10) 0.0558(9) 0.0428(8) 0.0129(7) 0.0236(7) 0.0409(8)
C23 0.0242(6) 0.0246(6) 0.0313(6) -0.0048(5) 0.0061(5) 0.0020(5)
C24 0.0303(7) 0.0271(6) 0.0493(8) 0.0048(6) 0.0076(6) 0.0062(5)
C25 0.0407(8) 0.0291(7) 0.0685(11) 0.0022(7) -0.0009(7) 0.0109(6)
C26 0.0350(8) 0.0416(9) 0.0778(12) -0.0187(9) -0.0022(8) 0.0176(7)
C27 0.0307(7) 0.0560(10) 0.0605(10) -0.0206(8) 0.0119(7) 0.0105(7)
C28 0.0294(7) 0.0416(7) 0.0391(7) -0.0116(6) 0.0111(6) 0.0035(6)
C29 0.0442(9) 0.0762(12) 0.0520(9) 0.0093(8) 0.0315(8) 0.0069(8)
C30 0.0275(6) 0.0225(5) 0.0248(6) 0.0076(5) 0.0101(5) 0.0065(5)
C31 0.0238(6) 0.0224(5) 0.0264(6) 0.0060(5) 0.0075(5) 0.0074(4)
C32 0.0360(7) 0.0270(6) 0.0317(7) 0.0098(5) 0.0060(5) 0.0026(5)
C33 0.0379(7) 0.0230(6) 0.0415(8) 0.0065(6) 0.0001(6) 0.0037(5)
C34 0.0337(7) 0.0305(6) 0.0324(7) -0.0018(5) -0.0017(5) 0.0126(5)
C35 0.0404(7) 0.0422(7) 0.0250(6) 0.0062(6) 0.0068(5) 0.0109(6)
C36 0.0340(7) 0.0285(6) 0.0278(6) 0.0081(5) 0.0089(5) 0.0042(5)

loop_
_atom_type_symbol
_atom_type_description
_atom_type_scat_dispersion_real
_atom_type_scat_dispersion_imag
_atom_type_scat_source
C C 0.0181 0.0091 'International Tables Vol C Tables 4.2.6.8 and 6.1.1.4'
H H 0.0000 0.0000 'International Tables Vol C Tables 4.2.6.8 and 6.1.1.4'
N N 0.0311 0.0180 'International Tables Vol C Tables 4.2.6.8 and 6.1.1.4'
O O 0.0492 0.0322 'International Tables Vol C Tables 4.2.6.8 and 6.1.1.4'

loop_
_geom_angle_atom_site_label_1
_geom_angle_atom_site_label_2
_geom_angle_atom_site_label_3
_geom_angle
C3 O3 C4 115.87(11)
C21 O7 C22 116.58(10)
C12 N1 C2 121.27(9)
C30 N2 C20 120.89(9)
O1 C1 C5 112.82(9)
O1 C1 C2 103.50(9)
C5 C1 C2 115.44(9)
N1 C2 C3 109.10(9)
N1 C2 C1 112.02(9)
C3 C2 C1 106.99(9)
O2 C3 O3 124.02(11)
O2 C3 C2 123.27(11)
O3 C3 C2 112.71(10)
C6 C5 C10 119.17(11)
C6 C5 C1 121.71(11)
C10 C5 C1 119.00(11)
C7 C6 C5 121.04(12)
C8 C7 C6 119.89(13)
C9 C8 C7 119.62(12)
C8 C9 C10 121.63(13)
C9 C10 C5 118.65(12)
C9 C10 C11 119.33(12)
C5 C10 C11 122.01(12)
O4 C12 N1 120.66(11)
O4 C12 C13 121.61(10)
N1 C12 C13 117.73(10)
C18 C13 C14 118.60(12)
C18 C13 C12 117.77(11)
C14 C13 C12 123.60(11)
C15 C14 C13 120.58(12)
C16 C15 C14 120.15(13)
C17 C16 C15 119.59(13)
C16 C17 C18 120.62(13)
C17 C18 C13 120.44(13)
O5 C19 C23 112.50(9)
O5 C19 C20 104.04(9)
C23 C19 C20 115.44(10)
N2 C20 C21 109.52(9)
N2 C20 C19 111.32(9)
C21 C20 C19 106.85(9)
O6 C21 O7 124.55(11)
O6 C21 C20 123.42(11)
O7 C21 C20 112.01(10)
C24 C23 C28 119.39(12)
C24 C23 C19 121.84(11)
C28 C23 C19 118.71(12)
C25 C24 C23 120.67(14)
C26 C25 C24 120.18(16)
C25 C26 C27 119.65(14)
C26 C27 C28 121.75(15)
C27 C28 C23 118.36(15)
C27 C28 C29 120.18(14)
C23 C28 C29 121.44(13)
O8 C30 N2 121.17(11)
O8 C30 C31 121.75(10)
N2 C30 C31 117.08(10)
C36 C31 C32 118.88(11)
C36 C31 C30 122.82(10)
C32 C31 C30 118.29(11)
C33 C32 C31 120.26(12)
C34 C33 C32 120.37(12)
C33 C34 C35 119.76(12)
C36 C35 C34 120.32(12)
C35 C36 C31 120.37(12)

loop_
_geom_bond_atom_site_label_1
_geom_bond_atom_site_label_2
_geom_bond_distance
O1 C1 1.4309(14)
O2 C3 1.2102(15)
O3 C3 1.3239(15)
O3 C4 1.4491(17)
O4 C12 1.2308(15)
O5 C19 1.4276(14)
O6 C21 1.2100(15)
O7 C21 1.3200(14)
O7 C22 1.4506(16)
O8 C30 1.2318(15)
N1 C12 1.3500(15)
N1 C2 1.4532(14)
N2 C30 1.3484(15)
N2 C20 1.4470(14)
C1 C5 1.5106(16)
C1 C2 1.5364(15)
C2 C3 1.5206(16)
C5 C6 1.3925(17)
C5 C10 1.4045(18)
C6 C7 1.3850(18)
C7 C8 1.381(2)
C8 C9 1.378(2)
C9 C10 1.3945(19)
C10 C11 1.507(2)
C12 C13 1.4972(17)
C13 C18 1.3895(18)
C13 C14 1.3899(18)
C14 C15 1.3865(19)
C15 C16 1.378(2)
C16 C17 1.377(2)
C17 C18 1.380(2)
C19 C23 1.5158(17)
C19 C20 1.5327(16)
C20 C21 1.5254(16)
C23 C24 1.393(2)
C23 C28 1.4061(19)
C24 C25 1.389(2)
C25 C26 1.374(3)
C26 C27 1.377(3)
C27 C28 1.397(2)
C28 C29 1.511(2)
C30 C31 1.4939(16)
C31 C36 1.3888(17)
C31 C32 1.3930(17)
C32 C33 1.3801(19)
C33 C34 1.376(2)
C34 C35 1.380(2)
C35 C36 1.3791(18)
